data_7057699
loop_
_publ_author_name
'Wu, Dong-Fang'
'Shen, Hai-Yun'
'Chu, Xiao-Ya'
'Chang, Wen-Ju'
'Zhao, Li-Hua'
'Duan, Yao-Yao'
'Chen, Huan-Huan'
'Cui, Jian-Zhong'
'Gao, Hong-Ling'

_publ_section_title
;
 Modulating the magnetization dynamics of four phenoxo-O bridged Dy2
 complexes based on a Schiff base derived from 8-hydroxyquinoline
;
_journal_issue 20
_journal_name_full 'New Journal of Chemistry'
_journal_page_first 16836
_journal_paper_doi 10.1039/C8NJ02888E
_journal_volume 42
_journal_year 2018
_chemical_formula_moiety 'C42 H38 Dy2 N8 O10'
_chemical_formula_sum 'C42 H38 Dy2 N8 O10'
_chemical_formula_weight 1139.80
_space_group_crystal_system monoclinic
_space_group_IT_number 15
_space_group_name_Hall '-C 2yc'
_space_group_name_H-M_alt 'C 1 2/c 1'
_symmetry_space_group_name_Hall '-C 2yc'
_symmetry_space_group_name_H-M 'C 1 2/c 1'
_atom_sites_solution_hydrogens mixed
_atom_sites_solution_primary direct
_audit_creation_date 2018-07-03
_audit_creation_method
;
Olex2 1.2
(compiled 2018.05.29 svn.r3508 for OlexSys, GUI svn.r5506)
;
_audit_update_record
;
2018-07-19 deposited with the CCDC.
2018-09-03 downloaded from the CCDC.
;
_cell_angle_alpha 90
_cell_angle_beta 90.001(4)
_cell_angle_gamma 90
_cell_formula_units_Z 4
_cell_length_a 12.381(2)
_cell_length_b 15.996(3)
_cell_length_c 21.933(4)
_cell_measurement_reflns_used 6389
_cell_measurement_temperature 113.15
_cell_measurement_theta_max 27.5
_cell_measurement_theta_min 3.2
_cell_volume 4343.8(13)
_computing_cell_refinement 'CrystalClear-SM Expert 2.1 b42'
_computing_data_collection 'CrystalClear-SM Expert 2.1 b42 (Rigaku, 2015)'
_computing_data_reduction 'CrystalClear-SM Expert 2.1 b42'
_computing_molecular_graphics 'Olex2 (Dolomanov et al., 2009)'
_computing_publication_material 'Olex2 (Dolomanov et al., 2009)'
_computing_structure_refinement 'ShelXL (Sheldrick, 2015)'
_computing_structure_solution 'ShelXS (Sheldrick, 2008)'
_diffrn_ambient_temperature 113.15
_diffrn_measured_fraction_theta_full 0.998
_diffrn_measured_fraction_theta_max 0.994
_diffrn_measurement_device_type 'Rigaku Xtalab P200'
_diffrn_measurement_method '\w scans'
_diffrn_radiation_monochromator multilayer
_diffrn_radiation_type MoK\a
_diffrn_radiation_wavelength 0.71073
_diffrn_reflns_av_R_equivalents 0.0370
_diffrn_reflns_av_unetI/netI 0.0302
_diffrn_reflns_Laue_measured_fraction_full 0.998
_diffrn_reflns_Laue_measured_fraction_max 0.994
_diffrn_reflns_limit_h_max 16
_diffrn_reflns_limit_h_min -15
_diffrn_reflns_limit_k_max 20
_diffrn_reflns_limit_k_min -19
_diffrn_reflns_limit_l_max 28
_diffrn_reflns_limit_l_min -27
_diffrn_reflns_number 21316
_diffrn_reflns_point_group_measured_fraction_full 0.998
_diffrn_reflns_point_group_measured_fraction_max 0.994
_diffrn_reflns_theta_full 25.242
_diffrn_reflns_theta_max 27.501
_diffrn_reflns_theta_min 3.152
_diffrn_source 'rotating anode'
_diffrn_standards_decay_% 0
_diffrn_standards_interval_count 0
_diffrn_standards_interval_time 0
_diffrn_standards_number 0
_exptl_absorpt_coefficient_mu 3.480
_exptl_absorpt_correction_T_max 0.6798
_exptl_absorpt_correction_T_min 0.5423
_exptl_absorpt_correction_type multi-scan
_exptl_absorpt_process_details 'REQAB (Rigaku, 1998)'
_exptl_crystal_colour red
_exptl_crystal_colour_primary red
_exptl_crystal_density_diffrn 1.743
_exptl_crystal_description prism
_exptl_crystal_F_000 2232
_exptl_crystal_size_max 0.2
_exptl_crystal_size_mid 0.18
_exptl_crystal_size_min 0.12
_refine_diff_density_max 1.213
_refine_diff_density_min -1.198
_refine_diff_density_rms 0.110
_refine_ls_extinction_method none
_refine_ls_goodness_of_fit_ref 1.165
_refine_ls_hydrogen_treatment mixed
_refine_ls_matrix_type full
_refine_ls_number_parameters 288
_refine_ls_number_reflns 4976
_refine_ls_number_restraints 3
_refine_ls_restrained_S_all 1.165
_refine_ls_R_factor_all 0.0363
_refine_ls_R_factor_gt 0.0304
_refine_ls_shift/su_max 0.002
_refine_ls_shift/su_mean 0.000
_refine_ls_structure_factor_coef Fsqd
_refine_ls_weighting_details 'w=1/[\s^2^(Fo^2^)+(0.0232P)^2^+18.2930P] where P=(Fo^2^+2Fc^2^)/3'
_refine_ls_weighting_scheme calc
_refine_ls_wR_factor_gt 0.0690
_refine_ls_wR_factor_ref 0.0706
_reflns_Friedel_coverage 0.000
_reflns_number_gt 4415
_reflns_number_total 4976
_reflns_threshold_expression 'I > 2\s(I)'
_cod_data_source_file c8nj02888e2.cif
_cod_data_source_block shelx_sq
_cod_depositor_comments
;
The following automatic conversions were performed:

'_exptl_absorpt_correction_type' value 'MULTI-SCAN' changed to
'multi-scan' according to
/home/data/users/saulius/crontab/automatic-downloads/rss-feeds/RSC/lib/dictionaries/cif_core.dic
dictionary named 'cif_core.dic' version 2.4.2 from 2011-04-26.

Automatic conversion script
Id: cif_fix_values 4973 2017-02-22 13:04:09Z antanas 

 Adding full bibliography for 7057698--7057701.cif.
;
_cod_original_cell_volume 4344.0(13)
_cod_database_code 7057699
_shelx_shelxl_version_number 2018/3
_shelx_space_group_comment
;
The symmetry employed for this shelxl refinement is uniquely defined
by the following loop, which should always be used as a source of
symmetry information in preference to the above space-group names.
They are only intended as comments.
;
_shelx_estimated_absorpt_t_max 0.680
_shelx_estimated_absorpt_t_min 0.543
_olex2_refinement_description
;
1. Fixed Uiso
 At 1.2 times of:
  All C(H) groups, All O(H,H) groups
 At 1.5 times of:
  All C(H,H,H) groups
2. Restrained distances
 H5B-H5A
 1.4 with sigma of 0.01
 O5-H5B = O5-H5A
 0.85 with sigma of 0.01
3.a Aromatic/amide H refined with riding coordinates:
 C3(H3), C4(H4), C5(H5), C7(H7), C8(H8), C10(H10), C13(H13), C14(H14),
 C15(H15), C16(H16), C19(H19)
3.b Idealised Me refined as rotating group:
 C17(H17A,H17B,H17C), C21(H21A,H21B,H21C)
;
_platon_squeeze_void_probe_radius 1.20
_olex2_submission_special_instructions 'No special instructions were received'

loop_
_space_group_symop_operation_xyz
'x, y, z'
'-x, y, -z+1/2'
'x+1/2, y+1/2, z'
'-x+1/2, y+1/2, -z+1/2'
'-x, -y, -z'
'x, -y, z-1/2'
'-x+1/2, -y+1/2, -z'
'x+1/2, -y+1/2, z-1/2'

loop_
_atom_site_label
_atom_site_type_symbol
_atom_site_fract_x
_atom_site_fract_y
_atom_site_fract_z
_atom_site_U_iso_or_equiv
_atom_site_adp_type
_atom_site_occupancy
_atom_site_site_symmetry_order
_atom_site_calc_flag
_atom_site_refinement_flags_posn
Dy1 Dy 0.66271(2) 0.23996(2) 0.42759(2) 0.01903(6) Uani 1 1 d .
O1 O 0.7024(2) 0.32742(15) 0.51212(12) 0.0198(5) Uani 1 1 d .
O2 O 0.6546(2) 0.13000(17) 0.36006(12) 0.0253(6) Uani 1 1 d .
O3 O 0.4770(2) 0.26244(18) 0.40771(14) 0.0295(6) Uani 1 1 d .
O4 O 0.5630(2) 0.16833(18) 0.50078(13) 0.0282(6) Uani 1 1 d .
O5 O 0.8387(2) 0.28502(17) 0.39055(13) 0.0248(6) Uani 1 1 d D
H5A H 0.838(3) 0.3269(17) 0.3665(14) 0.030 Uiso 1 1 d DR
H5B H 0.880(3) 0.295(2) 0.4207(12) 0.030 Uiso 1 1 d DR
N1 N 0.6429(2) 0.38859(19) 0.40441(15) 0.0203(6) Uani 1 1 d .
N2 N 0.6373(3) 0.2770(2) 0.31806(15) 0.0230(7) Uani 1 1 d .
N3 N 0.6364(3) 0.2145(2) 0.27446(15) 0.0257(7) Uani 1 1 d .
N4 N 0.6408(3) -0.0771(2) 0.18886(17) 0.0292(8) Uani 1 1 d .
C1 C 0.6450(3) 0.4424(2) 0.45187(19) 0.0210(8) Uani 1 1 d .
C2 C 0.6750(3) 0.4079(2) 0.50996(18) 0.0205(8) Uani 1 1 d .
C3 C 0.6692(3) 0.4604(2) 0.55979(19) 0.0238(8) Uani 1 1 d .
H3 H 0.687466 0.439686 0.599049 0.029 Uiso 1 1 calc R
C4 C 0.6365(3) 0.5445(2) 0.5533(2) 0.0268(9) Uani 1 1 d .
H4 H 0.632105 0.578583 0.588684 0.032 Uiso 1 1 calc R
C5 C 0.6110(3) 0.5789(2) 0.4981(2) 0.0258(9) Uani 1 1 d .
H5 H 0.590554 0.636015 0.495252 0.031 Uiso 1 1 calc R
C6 C 0.6154(3) 0.5284(2) 0.44507(19) 0.0232(8) Uani 1 1 d .
C7 C 0.5881(3) 0.5551(3) 0.3862(2) 0.0297(9) Uani 1 1 d .
H7 H 0.568239 0.611685 0.379506 0.036 Uiso 1 1 calc R
C8 C 0.5898(3) 0.5003(3) 0.3380(2) 0.0310(9) Uani 1 1 d .
H8 H 0.573293 0.519109 0.297980 0.037 Uiso 1 1 calc R
C9 C 0.6162(3) 0.4161(2) 0.34859(19) 0.0242(8) Uani 1 1 d .
C10 C 0.6160(3) 0.3518(3) 0.30122(19) 0.0264(8) Uani 1 1 d .
H10 H 0.600798 0.364997 0.259862 0.032 Uiso 1 1 calc R
C11 C 0.6461(3) 0.1417(2) 0.30197(19) 0.0234(8) Uani 1 1 d .
C12 C 0.6445(3) 0.0661(2) 0.26216(18) 0.0230(8) Uani 1 1 d .
C13 C 0.6304(3) 0.0717(3) 0.1993(2) 0.0280(9) Uani 1 1 d .
H13 H 0.620782 0.124507 0.180215 0.034 Uiso 1 1 calc R
C14 C 0.6307(3) -0.0007(3) 0.16544(19) 0.0291(9) Uani 1 1 d .
H14 H 0.623248 0.004165 0.122476 0.035 Uiso 1 1 calc R
C15 C 0.6533(4) -0.0824(3) 0.2498(2) 0.0309(9) Uani 1 1 d .
H15 H 0.659998 -0.136119 0.267812 0.037 Uiso 1 1 calc R
C16 C 0.6568(4) -0.0128(3) 0.2871(2) 0.0301(9) Uani 1 1 d .
H16 H 0.667558 -0.019050 0.329742 0.036 Uiso 1 1 calc R
C17 C 0.2892(4) 0.2523(3) 0.3867(2) 0.0384(11) Uani 1 1 d .
H17A H 0.251040 0.294590 0.410841 0.058 Uiso 1 1 calc GR
H17B H 0.242053 0.203829 0.380570 0.058 Uiso 1 1 calc GR
H17C H 0.309151 0.275974 0.347097 0.058 Uiso 1 1 calc GR
C18 C 0.3904(3) 0.2252(3) 0.4204(2) 0.0279(9) Uani 1 1 d .
C19 C 0.3821(3) 0.1626(3) 0.4653(2) 0.0345(10) Uani 1 1 d .
H19 H 0.315163 0.134107 0.469295 0.041 Uiso 1 1 calc R
C20 C 0.4644(3) 0.1404(3) 0.5036(2) 0.0343(10) Uani 1 1 d .
C21 C 0.4429(4) 0.0797(4) 0.5548(3) 0.0535(15) Uani 1 1 d .
H21A H 0.485579 0.028853 0.548478 0.080 Uiso 1 1 calc GR
H21B H 0.365970 0.065487 0.555614 0.080 Uiso 1 1 calc GR
H21C H 0.463356 0.105407 0.593744 0.080 Uiso 1 1 calc GR

loop_
_atom_site_aniso_label
_atom_site_aniso_U_11
_atom_site_aniso_U_22
_atom_site_aniso_U_33
_atom_site_aniso_U_23
_atom_site_aniso_U_13
_atom_site_aniso_U_12
Dy1 0.02061(9) 0.01567(9) 0.02082(10) -0.00157(7) 0.00181(6) -0.00245(7)
O1 0.0156(12) 0.0171(12) 0.0266(14) -0.0007(10) 0.0031(10) -0.0010(10)
O2 0.0330(15) 0.0215(14) 0.0214(15) -0.0023(11) 0.0002(12) -0.0037(11)
O3 0.0222(14) 0.0291(15) 0.0371(17) -0.0069(12) 0.0004(12) -0.0021(11)
O4 0.0185(13) 0.0336(16) 0.0324(16) 0.0070(12) 0.0002(12) -0.0076(11)
O5 0.0230(14) 0.0239(14) 0.0274(15) 0.0057(11) 0.0025(11) -0.0009(11)
N1 0.0163(15) 0.0172(15) 0.0274(17) -0.0004(12) 0.0000(13) -0.0006(12)
N2 0.0214(16) 0.0223(16) 0.0252(17) -0.0030(13) -0.0001(13) -0.0012(13)
N3 0.0272(17) 0.0260(17) 0.0241(18) -0.0038(14) -0.0006(14) 0.0011(14)
N4 0.0293(18) 0.0273(18) 0.031(2) -0.0075(14) 0.0070(15) -0.0008(14)
C1 0.0099(16) 0.0208(18) 0.032(2) -0.0014(15) 0.0053(14) -0.0008(13)
C2 0.0129(16) 0.0178(17) 0.031(2) -0.0024(15) 0.0057(15) -0.0043(13)
C3 0.0180(18) 0.0229(19) 0.030(2) -0.0034(16) 0.0039(16) -0.0010(14)
C4 0.0220(19) 0.0205(19) 0.038(2) -0.0088(16) 0.0056(17) -0.0026(15)
C5 0.0151(17) 0.0191(18) 0.043(3) -0.0046(16) 0.0045(17) -0.0004(14)
C6 0.0139(17) 0.0188(18) 0.037(2) -0.0008(16) 0.0028(16) -0.0022(14)
C7 0.0217(19) 0.020(2) 0.047(3) 0.0031(17) -0.0045(18) 0.0029(15)
C8 0.033(2) 0.027(2) 0.033(2) 0.0023(17) -0.0058(18) 0.0045(17)
C9 0.0161(18) 0.0216(19) 0.035(2) -0.0005(16) -0.0011(16) 0.0000(14)
C10 0.024(2) 0.030(2) 0.025(2) 0.0002(16) -0.0017(16) 0.0017(16)
C11 0.0176(18) 0.026(2) 0.027(2) -0.0030(16) 0.0047(15) -0.0011(14)
C12 0.0189(18) 0.026(2) 0.024(2) -0.0039(15) 0.0032(15) 0.0006(15)
C13 0.028(2) 0.026(2) 0.030(2) -0.0025(16) 0.0006(17) 0.0002(16)
C14 0.027(2) 0.038(2) 0.022(2) -0.0062(17) 0.0059(16) -0.0033(17)
C15 0.036(2) 0.026(2) 0.031(2) -0.0016(17) 0.0042(19) -0.0007(17)
C16 0.037(2) 0.028(2) 0.026(2) -0.0038(17) 0.0051(18) -0.0021(17)
C17 0.026(2) 0.036(3) 0.053(3) -0.010(2) -0.006(2) 0.0005(18)
C18 0.0231(19) 0.027(2) 0.033(2) -0.0092(17) 0.0008(16) 0.0000(16)
C19 0.0189(19) 0.036(2) 0.048(3) -0.001(2) -0.0002(19) -0.0094(17)
C20 0.024(2) 0.039(3) 0.040(3) 0.003(2) 0.0031(19) -0.0070(18)
C21 0.029(3) 0.071(4) 0.061(4) 0.029(3) -0.001(2) -0.017(2)

loop_
_atom_type_symbol
_atom_type_description
_atom_type_scat_dispersion_real
_atom_type_scat_dispersion_imag
_atom_type_scat_source
C C 0.0033 0.0016 'International Tables Vol C Tables 4.2.6.8 and 6.1.1.4'
H H 0.0000 0.0000 'International Tables Vol C Tables 4.2.6.8 and 6.1.1.4'
Dy Dy -0.1892 4.4098 'International Tables Vol C Tables 4.2.6.8 and 6.1.1.4'
N N 0.0061 0.0033 'International Tables Vol C Tables 4.2.6.8 and 6.1.1.4'
O O 0.0106 0.0060 'International Tables Vol C Tables 4.2.6.8 and 6.1.1.4'

loop_
_geom_angle_atom_site_label_1
_geom_angle_atom_site_label_2
_geom_angle_atom_site_label_3
_geom_angle
_geom_angle_site_symmetry_1
_geom_angle_site_symmetry_3
O1 Dy1 Dy1 36.05(6) . 7_656
O1 Dy1 Dy1 35.82(6) 7_656 7_656
O1 Dy1 O1 71.87(10) . 7_656
O1 Dy1 O5 84.31(9) . .
O1 Dy1 O5 72.09(9) 7_656 .
O1 Dy1 N1 128.68(9) 7_656 .
O1 Dy1 N1 67.04(10) . .
O1 Dy1 N2 136.80(9) 7_656 .
O1 Dy1 N2 129.67(9) . .
O2 Dy1 Dy1 128.20(7) . 7_656
O2 Dy1 O1 164.15(9) . .
O2 Dy1 O1 92.41(9) . 7_656
O2 Dy1 O3 87.42(10) . .
O2 Dy1 O4 92.54(10) . .
O2 Dy1 O5 92.91(10) . .
O2 Dy1 N1 127.24(10) . .
O2 Dy1 N2 63.65(10) . .
O3 Dy1 Dy1 133.12(7) . 7_656
O3 Dy1 O1 148.21(10) . 7_656
O3 Dy1 O1 104.80(9) . .
O3 Dy1 O5 139.70(10) . .
O3 Dy1 N1 73.51(10) . .
O3 Dy1 N2 70.36(10) . .
O4 Dy1 Dy1 76.72(7) . 7_656
O4 Dy1 O1 82.03(10) . .
O4 Dy1 O1 76.52(9) . 7_656
O4 Dy1 O3 71.73(10) . .
O4 Dy1 O5 148.32(10) . .
O4 Dy1 N1 124.70(10) . .
O4 Dy1 N2 135.59(10) . .
O5 Dy1 Dy1 75.43(7) . 7_656
O5 Dy1 N1 74.48(10) . .
O5 Dy1 N2 73.81(10) . .
N1 Dy1 Dy1 98.44(8) . 7_656
N1 Dy1 N2 63.63(11) . .
N2 Dy1 Dy1 147.62(7) . 7_656
Dy1 O1 Dy1 108.13(10) . 7_656
C2 O1 Dy1 129.4(2) . 7_656
C2 O1 Dy1 119.3(2) . .
C11 O2 Dy1 121.8(2) . .
C18 O3 Dy1 135.7(3) . .
C20 O4 Dy1 134.4(3) . .
Dy1 O5 H5A 116(3) . .
Dy1 O5 H5B 109(3) . .
H5A O5 H5B 109.9(17) . .
C1 N1 Dy1 117.2(3) . .
C9 N1 Dy1 122.2(2) . .
C9 N1 C1 119.9(3) . .
N3 N2 Dy1 119.7(2) . .
C10 N2 Dy1 121.7(3) . .
C10 N2 N3 118.3(3) . .
C11 N3 N2 108.7(3) . .
C14 N4 C15 116.8(4) . .
N1 C1 C2 116.3(3) . .
N1 C1 C6 121.8(4) . .
C6 C1 C2 121.8(4) . .
O1 C2 C1 117.9(3) . .
O1 C2 C3 125.0(4) . .
C3 C2 C1 117.0(3) . .
C2 C3 H3 119.5 . .
C2 C3 C4 121.0(4) . .
C4 C3 H3 119.5 . .
C3 C4 H4 118.7 . .
C5 C4 C3 122.6(4) . .
C5 C4 H4 118.7 . .
C4 C5 H5 120.4 . .
C4 C5 C6 119.2(4) . .
C6 C5 H5 120.4 . .
C5 C6 C1 118.2(4) . .
C7 C6 C1 116.8(4) . .
C7 C6 C5 124.9(4) . .
C6 C7 H7 119.6 . .
C8 C7 C6 120.8(4) . .
C8 C7 H7 119.6 . .
C7 C8 H8 120.4 . .
C7 C8 C9 119.2(4) . .
C9 C8 H8 120.4 . .
N1 C9 C8 121.5(4) . .
N1 C9 C10 114.7(3) . .
C8 C9 C10 123.8(4) . .
N2 C10 C9 116.9(4) . .
N2 C10 H10 121.6 . .
C9 C10 H10 121.6 . .
O2 C11 N3 126.0(4) . .
O2 C11 C12 117.4(3) . .
N3 C11 C12 116.6(4) . .
C13 C12 C11 121.9(4) . .
C16 C12 C11 120.4(4) . .
C16 C12 C13 117.7(4) . .
C12 C13 H13 120.7 . .
C14 C13 C12 118.7(4) . .
C14 C13 H13 120.7 . .
N4 C14 C13 124.4(4) . .
N4 C14 H14 117.8 . .
C13 C14 H14 117.8 . .
N4 C15 H15 118.7 . .
N4 C15 C16 122.7(4) . .
C16 C15 H15 118.7 . .
C12 C16 H16 120.1 . .
C15 C16 C12 119.8(4) . .
C15 C16 H16 120.1 . .
H17A C17 H17B 109.5 . .
H17A C17 H17C 109.5 . .
H17B C17 H17C 109.5 . .
C18 C17 H17A 109.5 . .
C18 C17 H17B 109.5 . .
C18 C17 H17C 109.5 . .
O3 C18 C17 117.5(4) . .
O3 C18 C19 123.6(4) . .
C19 C18 C17 118.9(4) . .
C18 C19 H19 118.0 . .
C20 C19 C18 124.1(4) . .
C20 C19 H19 118.0 . .
O4 C20 C19 125.4(4) . .
O4 C20 C21 114.9(4) . .
C19 C20 C21 119.6(4) . .
C20 C21 H21A 109.5 . .
C20 C21 H21B 109.5 . .
C20 C21 H21C 109.5 . .
H21A C21 H21B 109.5 . .
H21A C21 H21C 109.5 . .
H21B C21 H21C 109.5 . .

loop_
_geom_bond_atom_site_label_1
_geom_bond_atom_site_label_2
_geom_bond_distance
_geom_bond_site_symmetry_2
Dy1 Dy1 3.8553(6) 7_656
Dy1 O1 2.387(3) 7_656
Dy1 O1 2.374(3) .
Dy1 O2 2.302(3) .
Dy1 O3 2.368(3) .
Dy1 O4 2.327(3) .
Dy1 O5 2.434(3) .
Dy1 N1 2.444(3) .
Dy1 N2 2.494(3) .
O1 C2 1.332(4) .
O2 C11 1.292(5) .
O3 C18 1.257(5) .
O4 C20 1.302(5) .
O5 H5A 0.853(10) .
O5 H5B 0.850(10) .
N1 C1 1.351(5) .
N1 C9 1.342(5) .
N2 N3 1.384(5) .
N2 C10 1.280(5) .
N3 C11 1.317(5) .
N4 C14 1.331(6) .
N4 C15 1.348(6) .
C1 C2 1.437(6) .
C1 C6 1.431(5) .
C2 C3 1.381(5) .
C3 H3 0.9500 .
C3 C4 1.412(5) .
C4 H4 0.9500 .
C4 C5 1.367(6) .
C5 H5 0.9500 .
C5 C6 1.417(6) .
C6 C7 1.402(6) .
C7 H7 0.9500 .
C7 C8 1.372(6) .
C8 H8 0.9500 .
C8 C9 1.406(6) .
C9 C10 1.461(6) .
C10 H10 0.9500 .
C11 C12 1.492(5) .
C12 C13 1.392(6) .
C12 C16 1.383(6) .
C13 H13 0.9500 .
C13 C14 1.376(6) .
C14 H14 0.9500 .
C15 H15 0.9500 .
C15 C16 1.383(6) .
C16 H16 0.9500 .
C17 H17A 0.9800 .
C17 H17B 0.9800 .
C17 H17C 0.9800 .
C17 C18 1.517(6) .
C18 C19 1.410(6) .
C19 H19 0.9500 .
C19 C20 1.367(6) .
C20 C21 1.508(7) .
C21 H21A 0.9800 .
C21 H21B 0.9800 .
C21 H21C 0.9800 .

loop_
_geom_torsion_atom_site_label_1
_geom_torsion_atom_site_label_2
_geom_torsion_atom_site_label_3
_geom_torsion_atom_site_label_4
_geom_torsion
_geom_torsion_site_symmetry_1
Dy1 O1 C2 C1 -13.8(4) .
Dy1 O1 C2 C1 143.3(3) 7_656
Dy1 O1 C2 C3 -39.2(5) 7_656
Dy1 O1 C2 C3 163.7(3) .
Dy1 O2 C11 N3 -3.2(5) .
Dy1 O2 C11 C12 178.4(2) .
Dy1 O3 C18 C17 -167.3(3) .
Dy1 O3 C18 C19 15.2(6) .
Dy1 O4 C20 C19 -14.8(7) .
Dy1 O4 C20 C21 166.2(4) .
Dy1 N1 C1 C2 9.1(4) .
Dy1 N1 C1 C6 -168.8(3) .
Dy1 N1 C9 C8 170.6(3) .
Dy1 N1 C9 C10 -8.7(4) .
Dy1 N2 N3 C11 2.4(4) .
Dy1 N2 C10 C9 5.0(5) .
O1 C2 C3 C4 -178.3(3) .
O2 C11 C12 C13 176.8(4) .
O2 C11 C12 C16 -3.0(5) .
O3 C18 C19 C20 5.8(7) .
N1 C1 C2 O1 2.7(5) .
N1 C1 C2 C3 -174.9(3) .
N1 C1 C6 C5 174.7(3) .
N1 C1 C6 C7 -2.5(5) .
N1 C9 C10 N2 2.3(5) .
N2 N3 C11 O2 0.4(5) .
N2 N3 C11 C12 178.8(3) .
N3 N2 C10 C9 179.2(3) .
N3 C11 C12 C13 -1.7(6) .
N3 C11 C12 C16 178.5(4) .
N4 C15 C16 C12 1.6(7) .
C1 N1 C9 C8 -0.2(5) .
C1 N1 C9 C10 -179.6(3) .
C1 C2 C3 C4 -0.8(5) .
C1 C6 C7 C8 0.2(6) .
C2 C1 C6 C5 -3.1(5) .
C2 C1 C6 C7 179.8(3) .
C2 C3 C4 C5 -1.2(6) .
C3 C4 C5 C6 1.1(6) .
C4 C5 C6 C1 1.0(5) .
C4 C5 C6 C7 177.9(4) .
C5 C6 C7 C8 -176.7(4) .
C6 C1 C2 O1 -179.4(3) .
C6 C1 C2 C3 3.0(5) .
C6 C7 C8 C9 1.9(6) .
C7 C8 C9 N1 -1.9(6) .
C7 C8 C9 C10 177.3(4) .
C8 C9 C10 N2 -177.1(4) .
C9 N1 C1 C2 -179.6(3) .
C9 N1 C1 C6 2.5(5) .
C10 N2 N3 C11 -171.9(4) .
C11 C12 C13 C14 179.4(4) .
C11 C12 C16 C15 178.9(4) .
C12 C13 C14 N4 1.9(6) .
C13 C12 C16 C15 -0.9(6) .
C14 N4 C15 C16 -0.6(6) .
C15 N4 C14 C13 -1.2(6) .
C16 C12 C13 C14 -0.8(6) .
C17 C18 C19 C20 -171.6(4) .
C18 C19 C20 O4 -6.0(8) .
C18 C19 C20 C21 172.9(5) .

loop_
_platon_squeeze_void_nr
_platon_squeeze_void_average_x
_platon_squeeze_void_average_y
_platon_squeeze_void_average_z
_platon_squeeze_void_volume
_platon_squeeze_void_count_electrons
_platon_squeeze_void_content
1 0.000 0.198 0.250 99 27 ' '
2 0.000 0.802 0.750 99 27 ' '
3 0.500 0.302 0.750 99 27 ' '
4 0.500 0.698 0.250 99 27 ' '
